data_7201771
loop_
_publ_author_name
'Goswami, Shyamaprosad'
'Jana, Subrata'
'Fun, Hoong-Kun'

_publ_section_title
;
 Recognition of dicarboxylic acids by 3,3&#x2032;-bipyridine amide
 based receptors and its supramolecular behavior in solid state
;
_journal_issue 5
_journal_name_full CrystEngComm
_journal_page_first 507
_journal_paper_doi 10.1039/b715136e
_journal_volume 10
_journal_year 2008
_chemical_formula_sum 'C30 H36 N4 O6'
_chemical_formula_weight 548.63
_chemical_name_systematic
;
?
;
_space_group_IT_number 14
_symmetry_cell_setting monoclinic
_symmetry_space_group_name_Hall '-P 2ybc'
_symmetry_space_group_name_H-M 'P 1 21/c 1'
_atom_sites_solution_hydrogens geom
_atom_sites_solution_primary direct
_atom_sites_solution_secondary difmap
_audit_creation_method SHELXL-97
_cell_angle_alpha 90.00
_cell_angle_beta 93.739(3)
_cell_angle_gamma 90.00
_cell_formula_units_Z 2
_cell_length_a 6.4295(3)
_cell_length_b 9.8850(4)
_cell_length_c 21.8431(9)
_cell_measurement_reflns_used 3225
_cell_measurement_temperature 100.0(1)
_cell_measurement_theta_max 30.81
_cell_measurement_theta_min 1.87
_cell_volume 1385.30(10)
_computing_cell_refinement APEX2
_computing_data_collection 'APEX2 (Bruker, 2005)'
_computing_data_reduction 'SAINT (Bruker, 2005)'
_computing_molecular_graphics SHELXTL
_computing_publication_material
;
SHELXTL and PLATON (Spek, 2003)
;
_computing_structure_refinement SHELXTL
_computing_structure_solution 'SHELXTL (Sheldrick, 1998)'
_diffrn_ambient_temperature 100.0(1)
_diffrn_detector_area_resol_mean 8.33
_diffrn_measured_fraction_theta_full 0.996
_diffrn_measured_fraction_theta_max 0.996
_diffrn_measurement_device_type
;
Brucker SMART APEX2 CCD diffractometer
;
_diffrn_measurement_method '\w scans'
_diffrn_radiation_monochromator graphite
_diffrn_radiation_source 'fine-focus sealed tube'
_diffrn_radiation_type MoK\a
_diffrn_radiation_wavelength 0.71073
_diffrn_reflns_av_R_equivalents 0.0492
_diffrn_reflns_av_sigmaI/netI 0.0540
_diffrn_reflns_limit_h_max 9
_diffrn_reflns_limit_h_min -8
_diffrn_reflns_limit_k_max 14
_diffrn_reflns_limit_k_min -12
_diffrn_reflns_limit_l_max 31
_diffrn_reflns_limit_l_min -29
_diffrn_reflns_number 17515
_diffrn_reflns_theta_full 30.81
_diffrn_reflns_theta_max 30.81
_diffrn_reflns_theta_min 1.87
_diffrn_standards_number 0
_exptl_absorpt_coefficient_mu 0.093
_exptl_absorpt_correction_T_max 0.9921
_exptl_absorpt_correction_T_min 0.9491
_exptl_absorpt_correction_type multi-scan
_exptl_absorpt_process_details 'SADABS (Bruker, 2005)'
_exptl_crystal_colour Colourless
_exptl_crystal_density_diffrn 1.315
_exptl_crystal_density_method 'not measured'
_exptl_crystal_description Plate
_exptl_crystal_F_000 584
_exptl_crystal_size_max 0.57
_exptl_crystal_size_mid 0.27
_exptl_crystal_size_min 0.09
_refine_diff_density_max 0.377
_refine_diff_density_min -0.248
_refine_diff_density_rms 0.056
_refine_ls_extinction_method none
_refine_ls_goodness_of_fit_ref 1.085
_refine_ls_hydrogen_treatment refall
_refine_ls_matrix_type full
_refine_ls_number_parameters 253
_refine_ls_number_reflns 4325
_refine_ls_number_restraints 0
_refine_ls_restrained_S_all 1.085
_refine_ls_R_factor_all 0.0835
_refine_ls_R_factor_gt 0.0523
_refine_ls_shift/su_max 0.000
_refine_ls_shift/su_mean 0.000
_refine_ls_structure_factor_coef Fsqd
_refine_ls_weighting_details 'calc w=1/[\s^2^(Fo^2^)+(0.0636P)^2^+0.0469P] where P=(Fo^2^+2Fc^2^)/3'
_refine_ls_weighting_scheme calc
_refine_ls_wR_factor_gt 0.1199
_refine_ls_wR_factor_ref 0.1337
_reflns_number_gt 2950
_reflns_number_total 4325
_reflns_threshold_expression 'I > 2\s(I)'
_cod_data_source_file b715136e.txt
_cod_data_source_block spg376b
_cod_depositor_comments
;
The following automatic conversions were performed:
'_symmetry_cell_setting' value 'Monoclinic' changed to 'monoclinic'
according to '/home/saulius/struct/CIF-dictionaries/cif_core.dic'
dictionary named 'cif_core.dic' version 2.4.1 from 2010-06-29.

Automatic conversion script
Id: cif_fix_enum 1527 2010-12-29 10:47:43Z saulius 
;
_cod_original_cell_volume 1385.3(1)
_cod_original_sg_symbol_H-M P21/c
_cod_database_code 7201771

loop_
_symmetry_equiv_pos_as_xyz
'x, y, z'
'-x, y+1/2, -z+1/2'
'-x, -y, -z'
'x, -y-1/2, z-1/2'

loop_
_atom_site_label
_atom_site_type_symbol
_atom_site_fract_x
_atom_site_fract_y
_atom_site_fract_z
_atom_site_U_iso_or_equiv
_atom_site_adp_type
_atom_site_occupancy
_atom_site_symmetry_multiplicity
_atom_site_calc_flag
_atom_site_refinement_flags
_atom_site_disorder_assembly
_atom_site_disorder_group
O1 O 0.46055(18) 0.20324(9) 0.15766(5) 0.0318(3) Uani 1 1 d . . .
O2 O 0.45613(16) 0.79729(10) 0.09654(5) 0.0271(3) Uani 1 1 d . . .
O3 O 0.19477(16) 0.69011(10) 0.13800(5) 0.0314(3) Uani 1 1 d . . .
N1 N 0.62397(18) 0.56130(11) 0.07535(5) 0.0211(3) Uani 1 1 d . . .
N2 N 0.41336(19) 0.42253(12) 0.12859(5) 0.0216(3) Uani 1 1 d . . .
C1 C 0.7854(2) 0.58396(14) 0.04071(6) 0.0220(3) Uani 1 1 d . . .
C2 C 0.9079(2) 0.48304(13) 0.01735(5) 0.0180(3) Uani 1 1 d . . .
C3 C 0.8441(2) 0.35073(14) 0.02858(6) 0.0216(3) Uani 1 1 d . . .
C4 C 0.6758(2) 0.32449(13) 0.06320(6) 0.0223(3) Uani 1 1 d . . .
C5 C 0.5730(2) 0.43341(13) 0.08817(6) 0.0188(3) Uani 1 1 d . . .
C6 C 0.3788(2) 0.31256(13) 0.16561(6) 0.0204(3) Uani 1 1 d . . .
C7 C 0.2349(2) 0.33920(13) 0.21772(6) 0.0205(3) Uani 1 1 d . . .
C8 C 0.0142(2) 0.36940(17) 0.19121(7) 0.0296(3) Uani 1 1 d . . .
C9 C 0.3212(3) 0.45886(16) 0.25683(7) 0.0277(3) Uani 1 1 d . . .
C10 C 0.2326(3) 0.21223(15) 0.25819(7) 0.0294(4) Uani 1 1 d . . .
C11 C 0.2741(2) 0.79397(13) 0.12076(6) 0.0211(3) Uani 1 1 d . . .
C12 C 0.1715(2) 0.93138(14) 0.12324(6) 0.0228(3) Uani 1 1 d . . .
C13 C 0.0810(2) 0.97060(13) 0.06001(6) 0.0202(3) Uani 1 1 d . . .
C14 C -0.1300(2) 0.95379(13) 0.04353(6) 0.0216(3) Uani 1 1 d . . .
C15 C -0.2106(2) 0.98145(13) -0.01567(6) 0.0218(3) Uani 1 1 d . . .
H1 H 0.812(3) 0.6781(17) 0.0327(7) 0.026(4) Uiso 1 1 d . . .
H3 H 0.914(2) 0.2748(16) 0.0139(7) 0.021(4) Uiso 1 1 d . . .
H4 H 0.629(3) 0.2358(18) 0.0697(7) 0.028(4) Uiso 1 1 d . . .
H8A H -0.079(3) 0.3865(18) 0.2261(7) 0.037(5) Uiso 1 1 d . . .
H8B H 0.013(3) 0.4512(18) 0.1641(7) 0.033(4) Uiso 1 1 d . . .
H8C H -0.040(3) 0.2867(19) 0.1661(8) 0.040(5) Uiso 1 1 d . . .
H9A H 0.243(3) 0.4670(17) 0.2939(8) 0.033(4) Uiso 1 1 d . . .
H9B H 0.476(3) 0.4439(19) 0.2676(8) 0.043(5) Uiso 1 1 d . . .
H9C H 0.303(3) 0.5446(19) 0.2333(7) 0.036(5) Uiso 1 1 d . . .
H10A H 0.181(3) 0.133(2) 0.2330(8) 0.044(5) Uiso 1 1 d . . .
H10B H 0.137(3) 0.2281(17) 0.2917(7) 0.030(4) Uiso 1 1 d . . .
H10C H 0.379(3) 0.190(2) 0.2767(8) 0.046(5) Uiso 1 1 d . . .
H12A H 0.058(2) 0.9265(15) 0.1513(7) 0.023(4) Uiso 1 1 d . . .
H12B H 0.276(3) 0.9914(17) 0.1389(7) 0.027(4) Uiso 1 1 d . . .
H14A H -0.227(3) 0.9195(17) 0.0729(7) 0.032(4) Uiso 1 1 d . . .
H15A H -0.355(3) 0.9679(16) -0.0257(6) 0.023(4) Uiso 1 1 d . . .
H1N2 H 0.349(3) 0.4970(18) 0.1356(7) 0.028(4) Uiso 1 1 d . . .
H1O2 H 0.518(3) 0.700(2) 0.0933(9) 0.065(7) Uiso 1 1 d . . .

loop_
_atom_site_aniso_label
_atom_site_aniso_U_11
_atom_site_aniso_U_22
_atom_site_aniso_U_33
_atom_site_aniso_U_23
_atom_site_aniso_U_13
_atom_site_aniso_U_12
O1 0.0418(7) 0.0171(5) 0.0387(6) 0.0036(4) 0.0203(5) 0.0037(4)
O2 0.0234(6) 0.0174(5) 0.0418(6) 0.0016(4) 0.0119(5) 0.0011(4)
O3 0.0300(6) 0.0226(5) 0.0434(6) 0.0073(4) 0.0157(5) 0.0027(4)
N1 0.0203(6) 0.0172(5) 0.0265(6) 0.0030(4) 0.0067(5) 0.0021(4)
N2 0.0225(6) 0.0174(6) 0.0259(6) 0.0026(4) 0.0091(5) 0.0037(5)
C1 0.0219(7) 0.0170(6) 0.0277(7) 0.0041(5) 0.0071(6) 0.0011(5)
C2 0.0189(7) 0.0175(6) 0.0177(6) 0.0010(4) 0.0021(5) 0.0002(5)
C3 0.0239(7) 0.0176(6) 0.0240(6) -0.0023(5) 0.0074(6) -0.0002(5)
C4 0.0258(8) 0.0158(6) 0.0260(6) -0.0012(5) 0.0074(6) -0.0025(5)
C5 0.0179(7) 0.0184(6) 0.0203(6) 0.0016(5) 0.0030(5) -0.0003(5)
C6 0.0207(7) 0.0181(6) 0.0229(6) 0.0007(5) 0.0046(5) -0.0011(5)
C7 0.0217(7) 0.0181(6) 0.0224(6) 0.0000(5) 0.0060(5) -0.0016(5)
C8 0.0230(8) 0.0368(9) 0.0294(7) 0.0006(6) 0.0042(6) -0.0005(7)
C9 0.0333(9) 0.0258(8) 0.0246(7) -0.0030(6) 0.0064(6) -0.0072(6)
C10 0.0384(10) 0.0227(7) 0.0286(7) 0.0041(6) 0.0135(7) 0.0004(6)
C11 0.0220(7) 0.0216(7) 0.0198(6) 0.0000(5) 0.0026(5) 0.0013(5)
C12 0.0236(8) 0.0201(7) 0.0252(7) -0.0012(5) 0.0047(6) 0.0026(6)
C13 0.0234(8) 0.0122(6) 0.0255(6) -0.0010(5) 0.0057(5) 0.0027(5)
C14 0.0222(7) 0.0152(6) 0.0284(7) 0.0010(5) 0.0093(6) 0.0019(5)
C15 0.0174(7) 0.0166(6) 0.0320(7) -0.0013(5) 0.0066(6) 0.0008(5)

loop_
_atom_type_symbol
_atom_type_description
_atom_type_scat_dispersion_real
_atom_type_scat_dispersion_imag
_atom_type_scat_source
C C 0.0033 0.0016 'International Tables Vol C Tables 4.2.6.8 and 6.1.1.4'
H H 0.0000 0.0000 'International Tables Vol C Tables 4.2.6.8 and 6.1.1.4'
N N 0.0061 0.0033 'International Tables Vol C Tables 4.2.6.8 and 6.1.1.4'
O O 0.0106 0.0060 'International Tables Vol C Tables 4.2.6.8 and 6.1.1.4'

loop_
_geom_angle_atom_site_label_1
_geom_angle_atom_site_label_2
_geom_angle_atom_site_label_3
_geom_angle
_geom_angle_site_symmetry_1
_geom_angle_site_symmetry_3
_geom_angle_publ_flag
C5 N1 C1 118.93(11) . . ?
C6 N2 C5 125.57(11) . . ?
N1 C1 C2 124.40(12) . . ?
C1 C2 C3 115.36(11) . . ?
C1 C2 C2 121.03(14) . 3_765 ?
C3 C2 C2 123.62(14) . 3_765 ?
C4 C3 C2 121.33(12) . . ?
C3 C4 C5 118.48(12) . . ?
N1 C5 C4 121.23(11) . . ?
N1 C5 N2 113.79(11) . . ?
C4 C5 N2 124.98(11) . . ?
O1 C6 N2 121.80(11) . . ?
O1 C6 C7 122.95(11) . . ?
N2 C6 C7 115.24(11) . . ?
C8 C7 C10 109.54(12) . . ?
C8 C7 C6 110.03(11) . . ?
C10 C7 C6 108.39(11) . . ?
C8 C7 C9 110.63(12) . . ?
C10 C7 C9 108.96(12) . . ?
C6 C7 C9 109.26(11) . . ?
O3 C11 O2 123.18(12) . . ?
O3 C11 C12 123.61(12) . . ?
O2 C11 C12 113.19(11) . . ?
C11 C12 C13 109.88(11) . . ?
C14 C13 C15 118.40(13) . 3_575 ?
C14 C13 C12 121.07(11) . . ?
C15 C13 C12 120.45(13) 3_575 . ?
C15 C14 C13 121.06(12) . . ?
C14 C15 C13 120.52(14) . 3_575 ?

loop_
_geom_bond_atom_site_label_1
_geom_bond_atom_site_label_2
_geom_bond_distance
_geom_bond_site_symmetry_2
_geom_bond_publ_flag
O1 C6 1.2189(15) . ?
O2 C11 1.3156(15) . ?
O3 C11 1.2171(16) . ?
N1 C5 1.3402(16) . ?
N1 C1 1.3428(16) . ?
N2 C6 1.3814(16) . ?
N2 C5 1.4011(15) . ?
C1 C2 1.3884(18) . ?
C2 C3 1.3972(19) . ?
C2 C2 1.486(2) 3_765 ?
C3 C4 1.3845(17) . ?
C4 C5 1.3931(18) . ?
C6 C7 1.5356(16) . ?
C7 C8 1.527(2) . ?
C7 C10 1.5358(19) . ?
C7 C9 1.541(2) . ?
C11 C12 1.5127(19) . ?
C12 C13 1.514(2) . ?
C13 C14 1.390(2) . ?
C13 C15 1.4008(17) 3_575 ?
C14 C15 1.388(2) . ?
C15 C13 1.4008(17) 3_575 ?

loop_
_geom_torsion_atom_site_label_1
_geom_torsion_atom_site_label_2
_geom_torsion_atom_site_label_3
_geom_torsion_atom_site_label_4
_geom_torsion
_geom_torsion_site_symmetry_1
_geom_torsion_site_symmetry_2
_geom_torsion_site_symmetry_3
_geom_torsion_site_symmetry_4
_geom_torsion_publ_flag
C5 N1 C1 C2 -0.9(2) . . . . ?
N1 C1 C2 C3 4.3(2) . . . . ?
N1 C1 C2 C2 -176.12(15) . . . 3_765 ?
C1 C2 C3 C4 -2.9(2) . . . . ?
C2 C2 C3 C4 177.51(15) 3_765 . . . ?
C2 C3 C4 C5 -1.5(2) . . . . ?
C1 N1 C5 C4 -4.0(2) . . . . ?
C1 N1 C5 N2 175.12(12) . . . . ?
C3 C4 C5 N1 5.2(2) . . . . ?
C3 C4 C5 N2 -173.85(13) . . . . ?
C6 N2 C5 N1 -156.17(13) . . . . ?
C6 N2 C5 C4 22.9(2) . . . . ?
C5 N2 C6 O1 -14.7(2) . . . . ?
C5 N2 C6 C7 164.06(13) . . . . ?
O1 C6 C7 C8 -114.88(16) . . . . ?
N2 C6 C7 C8 66.33(16) . . . . ?
O1 C6 C7 C10 4.9(2) . . . . ?
N2 C6 C7 C10 -173.91(13) . . . . ?
O1 C6 C7 C9 123.48(16) . . . . ?
N2 C6 C7 C9 -55.31(16) . . . . ?
O3 C11 C12 C13 -102.24(16) . . . . ?
O2 C11 C12 C13 76.07(15) . . . . ?
C11 C12 C13 C14 99.19(14) . . . . ?
C11 C12 C13 C15 -77.61(16) . . . 3_575 ?
C15 C13 C14 C15 1.1(2) 3_575 . . . ?
C12 C13 C14 C15 -175.76(12) . . . . ?
C13 C14 C15 C13 -1.1(2) . . . 3_575 ?
